data_7060088
loop_
_publ_author_name
'Shah, Syed Raza'
'Shah, Zarbad'
'Khan, Ajmal'
'Ahmed, Ayaz'
'Khwaja, Shariqa'
'Csuk, Rene'
'Anwar, Muhammad U.'
'Al-Harrasi, Ahmed'

_publ_section_title
;
 Alkali complexes of non-steroidal anti-inflammatory drugs inhibit lung
 and oral cancers in vitro
;
_journal_issue 1
_journal_name_full 'New Journal of Chemistry'
_journal_page_first 45
_journal_page_last 52
_journal_paper_doi 10.1039/D0NJ04585C
_journal_volume 45
_journal_year 2021
_chemical_formula_moiety 'C54 H46 F2 Li2 N4 O7'
_chemical_formula_sum 'C54 H46 F2 Li2 N4 O7'
_chemical_formula_weight 914.83
_space_group_crystal_system monoclinic
_space_group_IT_number 15
_space_group_name_Hall '-I 2yc'
_space_group_name_H-M_alt 'I 1 2/c 1'
_atom_sites_solution_hydrogens mixed
_audit_creation_method SHELXL-2016/6
_audit_update_record
;
2020-09-13 deposited with the CCDC.	2020-11-24 downloaded from the CCDC.
;
_cell_angle_alpha 90
_cell_angle_beta 98.923(3)
_cell_angle_gamma 90
_cell_formula_units_Z 4
_cell_length_a 19.4525(11)
_cell_length_b 6.6516(3)
_cell_length_c 35.989(2)
_cell_measurement_reflns_used 9666
_cell_measurement_temperature 296(2)
_cell_measurement_theta_max 26.36
_cell_measurement_theta_min 3.12
_cell_volume 4600.3(4)
_computing_cell_refinement 'Bruker SAINT'
_computing_data_collection 'Bruker APEX2'
_computing_data_reduction 'Bruker SAINT'
_computing_molecular_graphics 'Bruker SHELXTL'
_computing_publication_material 'Bruker SHELXTL'
_computing_structure_refinement 'SHELXL-2014 (Sheldrick 2014)'
_computing_structure_solution 'SHELXS-97 (Sheldrick 2008)'
_diffrn_ambient_temperature 296(2)
_diffrn_measured_fraction_theta_full 0.993
_diffrn_measured_fraction_theta_max 0.985
_diffrn_measurement_device_type 'Bruker APEX-II CCD'
_diffrn_measurement_method '\f and \w scans'
_diffrn_radiation_type MoK\a
_diffrn_radiation_wavelength 0.71076
_diffrn_reflns_av_R_equivalents 0.0404
_diffrn_reflns_av_unetI/netI 0.0241
_diffrn_reflns_Laue_measured_fraction_full 0.993
_diffrn_reflns_Laue_measured_fraction_max 0.985
_diffrn_reflns_limit_h_max 24
_diffrn_reflns_limit_h_min -24
_diffrn_reflns_limit_k_max 8
_diffrn_reflns_limit_k_min -8
_diffrn_reflns_limit_l_max 44
_diffrn_reflns_limit_l_min -44
_diffrn_reflns_number 30472
_diffrn_reflns_point_group_measured_fraction_full 0.993
_diffrn_reflns_point_group_measured_fraction_max 0.985
_diffrn_reflns_theta_full 25.243
_diffrn_reflns_theta_max 26.386
_diffrn_reflns_theta_min 3.116
_exptl_absorpt_coefficient_mu 0.092
_exptl_absorpt_correction_T_max 0.7454
_exptl_absorpt_correction_T_min 0.7060
_exptl_absorpt_correction_type multi-scan
_exptl_absorpt_process_details
;
 SADABS 2016/2: Krause, L., Herbst-Irmer, R., Sheldrick G.M. & Stalke D.,
 J. Appl. Cryst. 48 (2015) 3-10
;
_exptl_crystal_colour colorless
_exptl_crystal_density_diffrn 1.321
_exptl_crystal_description plate
_exptl_crystal_F_000 1912
_exptl_crystal_size_max 0.25
_exptl_crystal_size_mid 0.13
_exptl_crystal_size_min 0.06
_refine_diff_density_max 0.240
_refine_diff_density_min -0.247
_refine_diff_density_rms 0.041
_refine_ls_extinction_method none
_refine_ls_goodness_of_fit_ref 1.037
_refine_ls_hydrogen_treatment constr
_refine_ls_matrix_type full
_refine_ls_number_parameters 377
_refine_ls_number_reflns 4655
_refine_ls_number_restraints 63
_refine_ls_restrained_S_all 1.033
_refine_ls_R_factor_all 0.0694
_refine_ls_R_factor_gt 0.0500
_refine_ls_shift/su_max 0.000
_refine_ls_shift/su_mean 0.000
_refine_ls_structure_factor_coef Fsqd
_refine_ls_weighting_details 'w=1/[\s^2^(Fo^2^)+(0.0742P)^2^+3.6342P] where P=(Fo^2^+2Fc^2^)/3'
_refine_ls_weighting_scheme calc
_refine_ls_wR_factor_gt 0.1323
_refine_ls_wR_factor_ref 0.1512
_reflns_Friedel_coverage 0.000
_reflns_number_gt 3566
_reflns_number_total 4655
_reflns_threshold_expression 'I > 2\s(I)'
_cod_data_source_file d0nj04585c2.cif
_cod_data_source_block SR40_0m_a
_cod_depositor_comments 'Adding full bibliography for 7060085--7060088.cif.'
_cod_database_code 7060088
_shelx_shelxl_version_number 2016/6
_shelx_space_group_comment
;
The symmetry employed for this shelxl refinement is uniquely defined
by the following loop, which should always be used as a source of
symmetry information in preference to the above space-group names.
They are only intended as comments.
;
_shelx_estimated_absorpt_t_min 0.7060
_shelx_estimated_absorpt_t_max 0.7454

loop_
_space_group_symop_operation_xyz
'x, y, z'
'-x, y, -z+1/2'
'x+1/2, y+1/2, z+1/2'
'-x+1/2, y+1/2, -z+1'
'-x, -y, -z'
'x, -y, z-1/2'
'-x+1/2, -y+1/2, -z+1/2'
'x+1/2, -y+1/2, z'

loop_
_atom_site_label
_atom_site_type_symbol
_atom_site_fract_x
_atom_site_fract_y
_atom_site_fract_z
_atom_site_U_iso_or_equiv
_atom_site_adp_type
_atom_site_occupancy
_atom_site_site_symmetry_order
_atom_site_calc_flag
_atom_site_refinement_flags_posn
_atom_site_refinement_flags_adp
_atom_site_refinement_flags_occupancy
_atom_site_disorder_assembly
_atom_site_disorder_group
O5 O -0.01485(6) 0.65497(17) 0.20919(3) 0.0388(3) Uani 1 1 d . . . . .
H5A H -0.019205 0.566257 0.192854 0.058 Uiso 1 1 d R U . . .
H5B H -0.014495 0.774877 0.204104 0.058 Uiso 1 1 d R U . . .
O7 O 0.000000 0.3021(2) 0.250000 0.0328(3) Uani 1 2 d S T P . .
H7 H 0.005140 0.223806 0.267310 0.049 Uiso 1 1 d R U . . .
N1 N 0.14227(7) 0.5252(2) 0.20979(4) 0.0414(4) Uani 1 1 d . . . . .
N2 N 0.16745(7) 0.4907(2) 0.28557(5) 0.0414(4) Uani 1 1 d . . . . .
C1 C 0.13088(11) 0.5443(3) 0.17268(6) 0.0522(5) Uani 1 1 d . . . . .
H1 H 0.085025 0.551853 0.160692 0.063 Uiso 1 1 calc R U . . .
C2 C 0.18372(13) 0.5536(3) 0.15053(7) 0.0643(6) Uani 1 1 d . . . . .
H2 H 0.173096 0.567096 0.124550 0.077 Uiso 1 1 calc R U . . .
C3 C 0.25081(12) 0.5425(3) 0.16762(8) 0.0629(6) Uani 1 1 d . . . . .
H3 H 0.286646 0.549235 0.153304 0.076 Uiso 1 1 calc R U . . .
C4 C 0.26626(10) 0.5212(3) 0.20628(7) 0.0517(5) Uani 1 1 d . . . . .
C5 C 0.33571(10) 0.5069(3) 0.22617(9) 0.0634(7) Uani 1 1 d . . . . .
H5 H 0.372996 0.511077 0.212844 0.076 Uiso 1 1 calc R U . . .
C6 C 0.34786(10) 0.4879(3) 0.26335(9) 0.0643(7) Uani 1 1 d . . . . .
H6 H 0.393570 0.478810 0.275502 0.077 Uiso 1 1 calc R U . . .
C7 C 0.29216(9) 0.4810(3) 0.28526(7) 0.0519(5) Uani 1 1 d . . . . .
C8 C 0.30271(11) 0.4604(3) 0.32403(8) 0.0641(7) Uani 1 1 d . . . . .
H8 H 0.347679 0.450930 0.337190 0.077 Uiso 1 1 calc R U . . .
C9 C 0.24710(13) 0.4541(3) 0.34288(7) 0.0644(6) Uani 1 1 d . . . . .
H9 H 0.253664 0.439207 0.368880 0.077 Uiso 1 1 calc R U . . .
C10 C 0.18015(11) 0.4704(3) 0.32249(6) 0.0524(5) Uani 1 1 d . . . . .
H10 H 0.142561 0.466713 0.335601 0.063 Uiso 1 1 calc R U . . .
C11 C 0.22279(8) 0.4947(2) 0.26681(6) 0.0410(4) Uani 1 1 d . . . . .
C12 C 0.20945(8) 0.5148(2) 0.22672(6) 0.0405(4) Uani 1 1 d . . . . .
Li1 Li 0.06815(14) 0.5320(4) 0.24921(9) 0.0392(6) Uani 1 1 d . . . . .
F1A F 0.2580(7) 0.2512(15) 0.0595(4) 0.120(5) Uani 0.4855 1 d . . P A 1
F1B F 0.2533(5) 0.2549(14) 0.0653(4) 0.091(3) Uani 0.5145 1 d . . P A 2
O3 O 0.48347(7) 0.43712(19) 0.18753(3) 0.0452(3) Uani 1 1 d . . . . .
O4 O 0.47431(7) 0.15219(19) 0.15489(4) 0.0495(3) Uani 1 1 d . . . . .
C40 C 0.48080(8) 0.3375(3) 0.15768(5) 0.0369(4) Uani 1 1 d . . . . .
C41 C 0.48482(11) 0.4589(3) 0.12178(5) 0.0495(5) Uani 1 1 d . . . . .
H41 H 0.508942 0.585392 0.129191 0.059 Uiso 1 1 calc R U . . .
C42 C 0.52691(14) 0.3463(5) 0.09578(7) 0.0813(8) Uani 1 1 d . . . . .
H42A H 0.572460 0.316978 0.109110 0.122 Uiso 1 1 calc R U . . .
H42B H 0.530969 0.428289 0.074273 0.122 Uiso 1 1 calc R U . . .
H42C H 0.503677 0.222971 0.087640 0.122 Uiso 1 1 calc R U . . .
C43 C 0.41210(11) 0.5097(3) 0.10232(5) 0.0475(5) Uani 1 1 d . . . . .
C44 C 0.36437(12) 0.3600(3) 0.09128(6) 0.0581(5) Uani 1 1 d . . . . .
H44 H 0.376413 0.226303 0.096297 0.070 Uiso 1 1 calc R U . . .
C45 C 0.29928(13) 0.4068(3) 0.07297(6) 0.0596(6) Uani 1 1 d . . . . .
C46 C 0.27596(12) 0.6000(3) 0.06431(5) 0.0553(5) Uani 1 1 d . . . . .
C47 C 0.32438(14) 0.7478(3) 0.07681(7) 0.0706(7) Uani 1 1 d . . . . .
H47 H 0.311740 0.881647 0.072581 0.085 Uiso 1 1 calc R U . . .
C48 C 0.39007(13) 0.7057(3) 0.09514(7) 0.0656(6) Uani 1 1 d . . . . .
H48 H 0.420370 0.811042 0.102887 0.079 Uiso 1 1 calc R U . . .
C49A C 0.2028(4) 0.6559(9) 0.0463(3) 0.053(2) Uani 0.709(6) 1 d D U P B 1
C50A C 0.1926(3) 0.8318(7) 0.02495(12) 0.0661(12) Uani 0.709(6) 1 d D U P B 1
H50A H 0.230449 0.912543 0.022173 0.079 Uiso 0.709(6) 1 calc R U P B 1
C51A C 0.1267(3) 0.8868(10) 0.00788(16) 0.0803(17) Uani 0.709(6) 1 d D U P B 1
H51A H 0.120597 1.003421 -0.006517 0.096 Uiso 0.709(6) 1 calc R U P B 1
C52A C 0.0702(4) 0.7704(11) 0.0121(3) 0.088(2) Uani 0.709(6) 1 d D U P B 1
H52A H 0.025641 0.810426 0.001450 0.106 Uiso 0.709(6) 1 calc R U P B 1
C53A C 0.0799(2) 0.5958(8) 0.03191(13) 0.0939(16) Uani 0.709(6) 1 d D U P B 1
H53A H 0.041798 0.514892 0.034295 0.113 Uiso 0.709(6) 1 calc R U P B 1
C54A C 0.1456(2) 0.5374(6) 0.04852(11) 0.0804(14) Uani 0.709(6) 1 d D U P B 1
H54A H 0.151299 0.415805 0.061398 0.096 Uiso 0.709(6) 1 calc R U P B 1
C49B C 0.2112(10) 0.637(2) 0.0401(8) 0.057(5) Uani 0.291(6) 1 d D . P B 2
C50B C 0.1839(6) 0.8291(19) 0.0428(4) 0.075(3) Uani 0.291(6) 1 d D . P B 2
H50B H 0.209723 0.923752 0.058084 0.090 Uiso 0.291(6) 1 calc R U P B 2
C51B C 0.1190(8) 0.883(2) 0.0234(4) 0.083(4) Uani 0.291(6) 1 d D . P B 2
H51B H 0.102186 1.013363 0.025004 0.099 Uiso 0.291(6) 1 calc R U P B 2
C52B C 0.0804(10) 0.741(3) 0.0020(6) 0.102(8) Uani 0.291(6) 1 d D . P B 2
H52B H 0.037019 0.773957 -0.011304 0.123 Uiso 0.291(6) 1 calc R U P B 2
C53B C 0.1052(5) 0.5518(19) 0.0000(3) 0.101(4) Uani 0.291(6) 1 d D . P B 2
H53B H 0.077895 0.455012 -0.013911 0.122 Uiso 0.291(6) 1 calc R U P B 2
C54B C 0.1703(5) 0.5008(15) 0.0182(3) 0.080(3) Uani 0.291(6) 1 d D . P B 2
H54B H 0.186890 0.371171 0.015746 0.096 Uiso 0.291(6) 1 calc R U P B 2

loop_
_atom_site_aniso_label
_atom_site_aniso_U_11
_atom_site_aniso_U_22
_atom_site_aniso_U_33
_atom_site_aniso_U_23
_atom_site_aniso_U_13
_atom_site_aniso_U_12
O5 0.0426(7) 0.0327(6) 0.0414(6) 0.0025(5) 0.0072(5) 0.0004(5)
O7 0.0336(8) 0.0282(8) 0.0363(8) 0.000 0.0048(6) 0.000
N1 0.0333(7) 0.0319(7) 0.0614(10) -0.0024(6) 0.0149(7) -0.0034(6)
N2 0.0304(7) 0.0312(7) 0.0622(10) -0.0025(6) 0.0057(7) -0.0024(6)
C1 0.0499(11) 0.0458(11) 0.0635(13) -0.0001(9) 0.0173(9) -0.0058(8)
C2 0.0776(16) 0.0527(12) 0.0706(14) -0.0023(10) 0.0368(12) -0.0073(11)
C3 0.0609(14) 0.0421(11) 0.0977(18) -0.0073(11) 0.0497(13) -0.0073(9)
C4 0.0407(10) 0.0246(8) 0.0967(17) -0.0084(9) 0.0326(10) -0.0049(7)
C5 0.0324(10) 0.0344(10) 0.131(2) -0.0130(12) 0.0350(12) -0.0039(8)
C6 0.0231(9) 0.0331(10) 0.136(2) -0.0137(12) 0.0090(11) 0.0010(7)
C7 0.0298(9) 0.0245(8) 0.0989(17) -0.0085(9) 0.0019(9) 0.0001(6)
C8 0.0404(11) 0.0403(11) 0.1020(19) -0.0079(11) -0.0198(12) 0.0022(8)
C9 0.0650(15) 0.0488(12) 0.0716(15) -0.0027(10) -0.0138(12) 0.0006(10)
C10 0.0476(11) 0.0438(10) 0.0636(13) -0.0015(9) 0.0016(9) -0.0031(8)
C11 0.0250(8) 0.0213(7) 0.0764(13) -0.0056(7) 0.0069(8) -0.0017(6)
C12 0.0274(8) 0.0222(8) 0.0754(13) -0.0061(7) 0.0188(8) -0.0036(6)
Li1 0.0269(13) 0.0376(15) 0.0542(17) -0.0029(12) 0.0098(12) -0.0023(11)
F1A 0.135(8) 0.044(4) 0.158(8) -0.024(4) -0.043(5) -0.021(4)
F1B 0.072(4) 0.059(5) 0.126(5) 0.030(4) -0.040(3) -0.013(3)
O3 0.0576(8) 0.0396(7) 0.0383(7) 0.0009(5) 0.0074(6) 0.0024(6)
O4 0.0622(9) 0.0365(7) 0.0494(7) 0.0022(5) 0.0071(6) 0.0022(6)
C40 0.0326(8) 0.0393(9) 0.0382(9) 0.0035(7) 0.0042(7) 0.0033(7)
C41 0.0556(12) 0.0515(11) 0.0417(10) 0.0084(8) 0.0084(8) -0.0049(9)
C42 0.0801(17) 0.119(2) 0.0492(13) 0.0051(14) 0.0231(12) 0.0080(16)
C43 0.0621(12) 0.0444(10) 0.0346(9) 0.0085(7) 0.0035(8) -0.0032(9)
C44 0.0724(14) 0.0388(10) 0.0575(12) 0.0075(9) -0.0078(10) 0.0002(9)
C45 0.0755(15) 0.0419(11) 0.0546(12) 0.0018(9) -0.0106(10) -0.0092(10)
C46 0.0706(14) 0.0479(11) 0.0427(10) 0.0070(8) -0.0062(9) 0.0002(10)
C47 0.0838(17) 0.0391(11) 0.0805(16) 0.0100(10) -0.0139(13) 0.0001(10)
C48 0.0766(16) 0.0411(11) 0.0725(14) 0.0088(10) -0.0089(12) -0.0092(10)
C49A 0.066(3) 0.056(3) 0.032(4) 0.003(2) -0.004(3) 0.003(2)
C50A 0.080(3) 0.065(2) 0.051(2) 0.013(2) 0.004(2) 0.0089(18)
C51A 0.093(4) 0.086(3) 0.058(3) 0.017(3) 0.000(3) 0.027(3)
C52A 0.077(4) 0.109(4) 0.071(5) 0.009(3) -0.013(3) 0.018(3)
C53A 0.069(2) 0.125(4) 0.079(3) 0.025(3) -0.016(2) -0.014(2)
C54A 0.080(2) 0.085(3) 0.066(3) 0.0247(19) -0.0197(19) -0.013(2)
C49B 0.076(8) 0.067(8) 0.028(7) -0.005(5) 0.012(5) 0.019(5)
C50B 0.073(7) 0.071(7) 0.076(8) 0.003(6) -0.006(6) 0.015(5)
C51B 0.092(10) 0.076(8) 0.082(10) 0.005(8) 0.020(8) 0.032(7)
C52B 0.076(10) 0.165(19) 0.059(10) -0.002(8) -0.010(7) 0.040(11)
C53B 0.077(7) 0.126(10) 0.088(8) -0.024(7) -0.028(6) 0.020(7)
C54B 0.072(6) 0.091(7) 0.068(6) -0.007(5) -0.014(5) 0.023(5)

loop_
_atom_type_symbol
_atom_type_description
_atom_type_scat_dispersion_real
_atom_type_scat_dispersion_imag
_atom_type_scat_source
C C 0.0033 0.0016 'International Tables Vol C Tables 4.2.6.8 and 6.1.1.4'
H H 0.0000 0.0000 'International Tables Vol C Tables 4.2.6.8 and 6.1.1.4'
F F 0.0171 0.0103 'International Tables Vol C Tables 4.2.6.8 and 6.1.1.4'
Li Li -0.0003 0.0001 'International Tables Vol C Tables 4.2.6.8 and 6.1.1.4'
N N 0.0061 0.0033 'International Tables Vol C Tables 4.2.6.8 and 6.1.1.4'
O O 0.0106 0.0060 'International Tables Vol C Tables 4.2.6.8 and 6.1.1.4'

loop_
_geom_angle_atom_site_label_1
_geom_angle_atom_site_label_2
_geom_angle_atom_site_label_3
_geom_angle
_geom_angle_site_symmetry_1
_geom_angle_site_symmetry_3
_geom_angle_publ_flag
Li1 O5 Li1 77.19(12) 2 . ?
Li1 O5 H5A 102.7 2 . ?
Li1 O5 H5A 100.8 . . ?
Li1 O5 H5B 123.9 2 . ?
Li1 O5 H5B 119.3 . . ?
H5A O5 H5B 122.6 . . ?
Li1 O7 Li1 82.04(16) . 2 ?
Li1 O7 H7 119.7 . . ?
Li1 O7 H7 118.6 2 . ?
Li1 O7 H7 118.64(8) . 2 ?
Li1 O7 H7 119.67(9) 2 2 ?
H7 O7 H7 99.6 . 2 ?
C1 N1 C12 117.18(16) . . ?
C1 N1 Li1 129.14(15) . . ?
C12 N1 Li1 113.48(14) . . ?
C10 N2 C11 117.63(16) . . ?
C10 N2 Li1 128.92(15) . . ?
C11 N2 Li1 113.40(15) . . ?
N1 C1 C2 123.8(2) . . ?
N1 C1 H1 118.1 . . ?
C2 C1 H1 118.1 . . ?
C3 C2 C1 118.7(2) . . ?
C3 C2 H2 120.6 . . ?
C1 C2 H2 120.6 . . ?
C2 C3 C4 120.35(18) . . ?
C2 C3 H3 119.8 . . ?
C4 C3 H3 119.8 . . ?
C3 C4 C12 117.30(19) . . ?
C3 C4 C5 123.42(19) . . ?
C12 C4 C5 119.3(2) . . ?
C6 C5 C4 121.14(19) . . ?
C6 C5 H5 119.4 . . ?
C4 C5 H5 119.4 . . ?
C5 C6 C7 121.6(2) . . ?
C5 C6 H6 119.2 . . ?
C7 C6 H6 119.2 . . ?
C8 C7 C11 117.5(2) . . ?
C8 C7 C6 123.3(2) . . ?
C11 C7 C6 119.2(2) . . ?
C9 C8 C7 119.93(19) . . ?
C9 C8 H8 120.0 . . ?
C7 C8 H8 120.0 . . ?
C8 C9 C10 118.9(2) . . ?
C8 C9 H9 120.5 . . ?
C10 C9 H9 120.5 . . ?
N2 C10 C9 123.4(2) . . ?
N2 C10 H10 118.3 . . ?
C9 C10 H10 118.3 . . ?
N2 C11 C7 122.6(2) . . ?
N2 C11 C12 118.00(15) . . ?
C7 C11 C12 119.37(17) . . ?
N1 C12 C4 122.62(19) . . ?
N1 C12 C11 117.98(15) . . ?
C4 C12 C11 119.40(17) . . ?
O7 Li1 O5 83.59(11) . 2 ?
O7 Li1 O5 82.63(10) . . ?
O5 Li1 O5 85.83(11) 2 . ?
O7 Li1 N1 119.66(14) . . ?
O5 Li1 N1 156.62(15) 2 . ?
O5 Li1 N1 94.36(13) . . ?
O7 Li1 N2 114.69(14) . . ?
O5 Li1 N2 96.32(13) 2 . ?
O5 Li1 N2 162.66(15) . . ?
N1 Li1 N2 76.88(10) . . ?
O7 Li1 Li1 48.98(8) . 2 ?
O5 Li1 Li1 52.04(10) 2 2 ?
O5 Li1 Li1 50.77(10) . 2 ?
N1 Li1 Li1 141.1(2) . 2 ?
N2 Li1 Li1 141.4(2) . 2 ?
O4 C40 O3 125.67(16) . . ?
O4 C40 C41 118.16(16) . . ?
O3 C40 C41 116.16(16) . . ?
C43 C41 C42 112.07(18) . . ?
C43 C41 C40 109.90(15) . . ?
C42 C41 C40 111.01(18) . . ?
C43 C41 H41 107.9 . . ?
C42 C41 H41 107.9 . . ?
C40 C41 H41 107.9 . . ?
C41 C42 H42A 109.5 . . ?
C41 C42 H42B 109.5 . . ?
H42A C42 H42B 109.5 . . ?
C41 C42 H42C 109.5 . . ?
H42A C42 H42C 109.5 . . ?
H42B C42 H42C 109.5 . . ?
C44 C43 C48 116.86(19) . . ?
C44 C43 C41 120.72(18) . . ?
C48 C43 C41 122.42(18) . . ?
C45 C44 C43 120.38(19) . . ?
C45 C44 H44 119.8 . . ?
C43 C44 H44 119.8 . . ?
F1B C45 C44 117.5(4) . . ?
F1A C45 C44 116.8(5) . . ?
F1B C45 C46 117.8(4) . . ?
F1A C45 C46 118.4(5) . . ?
C44 C45 C46 124.5(2) . . ?
C45 C46 C47 113.8(2) . . ?
C45 C46 C49B 121.6(7) . . ?
C47 C46 C49B 124.1(7) . . ?
C45 C46 C49A 125.3(3) . . ?
C47 C46 C49A 120.7(3) . . ?
C48 C47 C46 123.1(2) . . ?
C48 C47 H47 118.5 . . ?
C46 C47 H47 118.5 . . ?
C47 C48 C43 121.3(2) . . ?
C47 C48 H48 119.3 . . ?
C43 C48 H48 119.3 . . ?
C54A C49A C50A 117.6(5) . . ?
C54A C49A C46 123.3(6) . . ?
C50A C49A C46 119.0(6) . . ?
C51A C50A C49A 120.7(5) . . ?
C51A C50A H50A 119.7 . . ?
C49A C50A H50A 119.7 . . ?
C52A C51A C50A 120.3(6) . . ?
C52A C51A H51A 119.8 . . ?
C50A C51A H51A 119.8 . . ?
C53A C52A C51A 119.4(6) . . ?
C53A C52A H52A 120.3 . . ?
C51A C52A H52A 120.3 . . ?
C52A C53A C54A 120.7(5) . . ?
C52A C53A H53A 119.6 . . ?
C54A C53A H53A 119.6 . . ?
C49A C54A C53A 121.1(4) . . ?
C49A C54A H54A 119.4 . . ?
C53A C54A H54A 119.4 . . ?
C54B C49B C50B 117.0(14) . . ?
C54B C49B C46 127.5(12) . . ?
C50B C49B C46 115.1(12) . . ?
C49B C50B C51B 121.9(12) . . ?
C49B C50B H50B 119.0 . . ?
C51B C50B H50B 119.0 . . ?
C52B C51B C50B 118.5(13) . . ?
C52B C51B H51B 120.7 . . ?
C50B C51B H51B 120.7 . . ?
C53B C52B C51B 120.3(14) . . ?
C53B C52B H52B 119.9 . . ?
C51B C52B H52B 119.9 . . ?
C52B C53B C54B 120.9(11) . . ?
C52B C53B H53B 119.5 . . ?
C54B C53B H53B 119.5 . . ?
C49B C54B C53B 121.3(11) . . ?
C49B C54B H54B 119.4 . . ?
C53B C54B H54B 119.4 . . ?

loop_
_geom_bond_atom_site_label_1
_geom_bond_atom_site_label_2
_geom_bond_distance
_geom_bond_site_symmetry_2
_geom_bond_publ_flag
O5 Li1 2.113(3) 2 ?
O5 Li1 2.151(3) . ?
O5 H5A 0.8281 . ?
O5 H5B 0.8186 . ?
O7 Li1 2.027(3) . ?
O7 Li1 2.027(3) 2 ?
O7 H7 0.8060 . ?
O7 H7 0.8060 2 ?
N1 C1 1.326(3) . ?
N1 C12 1.355(2) . ?
N1 Li1 2.174(3) . ?
N2 C10 1.320(3) . ?
N2 C11 1.357(2) . ?
N2 Li1 2.176(3) . ?
C1 C2 1.396(3) . ?
C1 H1 0.9300 . ?
C2 C3 1.356(3) . ?
C2 H2 0.9300 . ?
C3 C4 1.384(3) . ?
C3 H3 0.9300 . ?
C4 C12 1.420(3) . ?
C4 C5 1.431(3) . ?
C5 C6 1.328(4) . ?
C5 H5 0.9300 . ?
C6 C7 1.436(3) . ?
C6 H6 0.9300 . ?
C7 C8 1.385(3) . ?
C7 C11 1.411(3) . ?
C8 C9 1.364(4) . ?
C8 H8 0.9300 . ?
C9 C10 1.396(3) . ?
C9 H9 0.9300 . ?
C10 H10 0.9300 . ?
C11 C12 1.432(3) . ?
Li1 Li1 2.661(5) 2 ?
F1A C45 1.353(10) . ?
F1B C45 1.350(9) . ?
O3 C40 1.257(2) . ?
O4 C40 1.241(2) . ?
C40 C41 1.536(2) . ?
C41 C43 1.516(3) . ?
C41 C42 1.531(3) . ?
C41 H41 0.9800 . ?
C42 H42A 0.9600 . ?
C42 H42B 0.9600 . ?
C42 H42C 0.9600 . ?
C43 C44 1.378(3) . ?
C43 C48 1.384(3) . ?
C44 C45 1.370(3) . ?
C44 H44 0.9300 . ?
C45 C46 1.382(3) . ?
C46 C47 1.387(3) . ?
C46 C49B 1.438(18) . ?
C46 C49A 1.515(7) . ?
C47 C48 1.373(3) . ?
C47 H47 0.9300 . ?
C48 H48 0.9300 . ?
C49A C54A 1.376(8) . ?
C49A C50A 1.398(8) . ?
C50A C51A 1.382(7) . ?
C50A H50A 0.9300 . ?
C51A C52A 1.372(8) . ?
C51A H51A 0.9300 . ?
C52A C53A 1.361(8) . ?
C52A H52A 0.9300 . ?
C53A C54A 1.380(5) . ?
C53A H53A 0.9300 . ?
C54A H54A 0.9300 . ?
C49B C54B 1.372(15) . ?
C49B C50B 1.390(15) . ?
C50B C51B 1.392(13) . ?
C50B H50B 0.9300 . ?
C51B C52B 1.372(15) . ?
C51B H51B 0.9300 . ?
C52B C53B 1.351(15) . ?
C52B H52B 0.9300 . ?
C53B C54B 1.375(11) . ?
C53B H53B 0.9300 . ?
C54B H54B 0.9300 . ?

loop_
_geom_torsion_atom_site_label_1
_geom_torsion_atom_site_label_2
_geom_torsion_atom_site_label_3
_geom_torsion_atom_site_label_4
_geom_torsion
_geom_torsion_site_symmetry_1
_geom_torsion_site_symmetry_2
_geom_torsion_site_symmetry_3
_geom_torsion_site_symmetry_4
_geom_torsion_publ_flag
C12 N1 C1 C2 0.1(3) . . . . ?
Li1 N1 C1 C2 174.60(18) . . . . ?
N1 C1 C2 C3 0.1(3) . . . . ?
C1 C2 C3 C4 0.4(3) . . . . ?
C2 C3 C4 C12 -0.9(3) . . . . ?
C2 C3 C4 C5 179.50(19) . . . . ?
C3 C4 C5 C6 179.56(19) . . . . ?
C12 C4 C5 C6 0.0(3) . . . . ?
C4 C5 C6 C7 -0.1(3) . . . . ?
C5 C6 C7 C8 179.72(19) . . . . ?
C5 C6 C7 C11 0.0(3) . . . . ?
C11 C7 C8 C9 0.0(3) . . . . ?
C6 C7 C8 C9 -179.70(18) . . . . ?
C7 C8 C9 C10 -0.5(3) . . . . ?
C11 N2 C10 C9 0.4(3) . . . . ?
Li1 N2 C10 C9 -176.87(18) . . . . ?
C8 C9 C10 N2 0.4(3) . . . . ?
C10 N2 C11 C7 -0.9(2) . . . . ?
Li1 N2 C11 C7 176.72(15) . . . . ?
C10 N2 C11 C12 179.42(15) . . . . ?
Li1 N2 C11 C12 -2.93(19) . . . . ?
C8 C7 C11 N2 0.8(2) . . . . ?
C6 C7 C11 N2 -179.53(15) . . . . ?
C8 C7 C11 C12 -179.60(16) . . . . ?
C6 C7 C11 C12 0.1(2) . . . . ?
C1 N1 C12 C4 -0.7(2) . . . . ?
Li1 N1 C12 C4 -176.06(14) . . . . ?
C1 N1 C12 C11 179.85(15) . . . . ?
Li1 N1 C12 C11 4.52(19) . . . . ?
C3 C4 C12 N1 1.1(2) . . . . ?
C5 C4 C12 N1 -179.28(15) . . . . ?
C3 C4 C12 C11 -179.45(16) . . . . ?
C5 C4 C12 C11 0.1(2) . . . . ?
N2 C11 C12 N1 -1.1(2) . . . . ?
C7 C11 C12 N1 179.25(14) . . . . ?
N2 C11 C12 C4 179.47(14) . . . . ?
C7 C11 C12 C4 -0.2(2) . . . . ?
O4 C40 C41 C43 86.4(2) . . . . ?
O3 C40 C41 C43 -92.65(19) . . . . ?
O4 C40 C41 C42 -38.2(2) . . . . ?
O3 C40 C41 C42 142.80(19) . . . . ?
C42 C41 C43 C44 66.2(3) . . . . ?
C40 C41 C43 C44 -57.7(2) . . . . ?
C42 C41 C43 C48 -114.5(3) . . . . ?
C40 C41 C43 C48 121.5(2) . . . . ?
C48 C43 C44 C45 2.1(3) . . . . ?
C41 C43 C44 C45 -178.54(19) . . . . ?
C43 C44 C45 F1B -175.3(7) . . . . ?
C43 C44 C45 F1A 173.2(9) . . . . ?
C43 C44 C45 C46 -0.3(4) . . . . ?
F1B C45 C46 C47 173.4(7) . . . . ?
F1A C45 C46 C47 -175.1(9) . . . . ?
C44 C45 C46 C47 -1.6(3) . . . . ?
F1B C45 C46 C49B -14.7(16) . . . . ?
C44 C45 C46 C49B 170.3(14) . . . . ?
F1A C45 C46 C49A 10.7(11) . . . . ?
C44 C45 C46 C49A -175.8(6) . . . . ?
C45 C46 C47 C48 1.8(4) . . . . ?
C49B C46 C47 C48 -169.9(14) . . . . ?
C49A C46 C47 C48 176.3(6) . . . . ?
C46 C47 C48 C43 0.0(4) . . . . ?
C44 C43 C48 C47 -2.0(4) . . . . ?
C41 C43 C48 C47 178.7(2) . . . . ?
C45 C46 C49A C54A 23.9(11) . . . . ?
C47 C46 C49A C54A -149.9(6) . . . . ?
C45 C46 C49A C50A -153.0(5) . . . . ?
C47 C46 C49A C50A 33.1(10) . . . . ?
C54A C49A C50A C51A 2.3(10) . . . . ?
C46 C49A C50A C51A 179.5(6) . . . . ?
C49A C50A C51A C52A 0.7(9) . . . . ?
C50A C51A C52A C53A -2.7(12) . . . . ?
C51A C52A C53A C54A 1.5(12) . . . . ?
C50A C49A C54A C53A -3.5(11) . . . . ?
C46 C49A C54A C53A 179.5(6) . . . . ?
C52A C53A C54A C49A 1.7(10) . . . . ?
C45 C46 C49B C54B -11(3) . . . . ?
C47 C46 C49B C54B 160.2(19) . . . . ?
C45 C46 C49B C50B 161.1(14) . . . . ?
C47 C46 C49B C50B -28(3) . . . . ?
C54B C49B C50B C51B -2(3) . . . . ?
C46 C49B C50B C51B -174.9(15) . . . . ?
C49B C50B C51B C52B 2(3) . . . . ?
C50B C51B C52B C53B 0(3) . . . . ?
C51B C52B C53B C54B -2(3) . . . . ?
C50B C49B C54B C53B 0(3) . . . . ?
C46 C49B C54B C53B 171.7(19) . . . . ?
C52B C53B C54B C49B 2(3) . . . . ?
